data_1571353
loop_
_publ_author_name
'Tricoire, Maxime'
'Hsueh, Fang-Che'
'Keener, Megan'
'Rajeshkumar, Thayalan'
'Scopelliti, Rosario'
'Zivkovic, Ivica'
'Maron, Laurent'
'Mazzanti, Marinella'

_publ_section_title
;
 Siloxide tripodal ligands as a scaffold for stabilizing lanthanides in
 the +4 oxidation state.
;
_journal_issue 18
_journal_name_full 'Chemical science'
_journal_page_first 6874
_journal_page_last 6883
_journal_paper_doi 10.1039/d4sc00051j
_journal_volume 15
_journal_year 2024
_chemical_formula_moiety 'C164 H132 K2 N4 O8 Si8 Tb2, 1[C4H10O]'
_chemical_formula_sum 'C168 H142 K2 N4 O9 Si8 Tb2'
_chemical_formula_weight 2981.61
_space_group_crystal_system triclinic
_space_group_IT_number 2
_space_group_name_Hall '-P 1'
_space_group_name_H-M_alt 'P -1'
_atom_sites_solution_hydrogens geom
_atom_sites_solution_primary dual
_audit_creation_date 2024-02-02
_audit_creation_method
;
Olex2 1.5
(compiled 2023.08.24 svn.re1ec1418 for OlexSys, GUI svn.r6817)
;
_audit_update_record
;
2024-02-02 deposited with the CCDC.	2024-03-22 downloaded from the CCDC.
;
_cell_angle_alpha 87.191(3)
_cell_angle_beta 67.976(3)
_cell_angle_gamma 65.256(4)
_cell_formula_units_Z 1
_cell_length_a 14.6865(6)
_cell_length_b 15.3137(6)
_cell_length_c 18.9586(6)
_cell_measurement_reflns_used 15912
_cell_measurement_temperature 139.99(10)
_cell_measurement_theta_max 72.4530
_cell_measurement_theta_min 3.4390
_cell_volume 3560.2(3)
_computing_cell_refinement 'CrysAlisPro 1.171.43.105a (Rigaku OD, 2024)'
_computing_data_collection 'CrysAlisPro system (CCD 43.105a 64-bit (release 11-01-2024))'
_computing_data_reduction 'CrysAlisPro 1.171.43.105a (Rigaku OD, 2024)'
_computing_molecular_graphics 'Olex2 1.5 (Dolomanov et al., 2009)'
_computing_publication_material 'Olex2 1.5 (Dolomanov et al., 2009)'
_computing_structure_refinement 'SHELXL 2019/3 (Sheldrick, 2015)'
_computing_structure_solution 'SHELXT  (Sheldrick, 2015)'
_diffrn_ambient_environment N~2~
_diffrn_ambient_temperature 139.99(10)
_diffrn_detector 'CCD plate'
_diffrn_detector_area_resol_mean 10.2665
_diffrn_detector_type Atlas
_diffrn_measured_fraction_theta_full 0.998
_diffrn_measured_fraction_theta_max 0.972
_diffrn_measurement_details
;
List of Runs (angles in degrees, time in seconds):

  # Type    Start    End  Width  t~exp~   \w     \q     \k     \f   Frames
#--------------------------------------------------------------------------
  1  \w    -45.00 -12.00   1.00    2.00    --  -43.01  35.00 -68.00   33
  2  \w   -118.00 -18.00   1.00    2.00    --  -43.01 -35.00 134.00  100
  3  \w     -6.00  19.00   1.00    2.00    --   43.01 -35.00 134.00   25
  4  \w     42.00 113.00   1.00    2.00    --   43.01  35.00 -68.00   71
  5  \w     29.00 107.00   1.00    8.00    --  103.49 -35.00 134.00   78
  6  \w     85.00 178.00   1.00    8.00    --  103.49  35.00 -68.00   93
  7  \w     10.00  75.00   1.00    2.00    --   43.01 -77.00-180.00   65
  8  \w      7.00  55.00   1.00    2.00    --   43.01 -99.00   0.00   48
  9  \w    -20.00  56.00   1.00    2.00    --   43.01 -77.00  60.00   76
 10  \w    108.00 177.00   1.00    8.00    --  103.49  77.00-150.00   69
 11  \w     61.00 137.00   1.00    8.00    --  103.49 178.00   0.00   76
 12  \w    117.00 172.00   1.00    8.00    --  103.49 111.00-120.00   55
 13  \w    107.00 158.00   1.00    8.00    --  103.49  77.00 150.00   51
 14  \w     81.00 108.00   1.00    8.00    --  103.49-111.00  90.00   27
 15  \w    150.00 177.00   1.00    8.00    --  103.49 111.00 -30.00   27
 16  \w     78.00 104.00   1.00    8.00    --  103.49  61.00-180.00   26
 17  \w    124.00 175.00   1.00    8.00    --  103.49  61.00-180.00   51
 18  \w     41.00 108.00   1.00    8.00    --  103.49-111.00 -30.00   67
 19  \w     39.00  95.00   1.00    8.00    --  103.49-111.00-180.00   56
 20  \w     36.00 126.00   1.00    8.00    --  103.49 -61.00 -30.00   90
 21  \w     62.00 108.00   1.00    8.00    --  103.49 178.00  60.00   46
 22  \w     84.00 109.00   1.00    8.00    --  103.49-111.00-150.00   25
 23  \w     81.00 109.00   1.00    8.00    --  103.49-111.00  60.00   28
;
_diffrn_measurement_device 'four-circle diffractometer'
_diffrn_measurement_device_type 'SuperNova, Dual, Cu at home/near, Atlas'
_diffrn_measurement_method '\w scans'
_diffrn_orient_matrix_type 'CrysAlisPro convention (1999,Acta A55,543-557)'
_diffrn_orient_matrix_UB_11 -0.0734480000
_diffrn_orient_matrix_UB_12 0.0783740000
_diffrn_orient_matrix_UB_13 -0.0337843000
_diffrn_orient_matrix_UB_21 0.0782494000
_diffrn_orient_matrix_UB_22 0.0485465000
_diffrn_orient_matrix_UB_23 -0.0216662000
_diffrn_orient_matrix_UB_31 0.0650175000
_diffrn_orient_matrix_UB_32 -0.0630541000
_diffrn_orient_matrix_UB_33 -0.0787473000
_diffrn_radiation_monochromator mirror
_diffrn_radiation_probe x-ray
_diffrn_radiation_type 'Cu K\a'
_diffrn_radiation_wavelength 1.54184
_diffrn_reflns_av_R_equivalents 0.0322
_diffrn_reflns_av_unetI/netI 0.0431
_diffrn_reflns_Laue_measured_fraction_full 0.998
_diffrn_reflns_Laue_measured_fraction_max 0.972
_diffrn_reflns_limit_h_max 18
_diffrn_reflns_limit_h_min -17
_diffrn_reflns_limit_k_max 18
_diffrn_reflns_limit_k_min -18
_diffrn_reflns_limit_l_max 14
_diffrn_reflns_limit_l_min -23
_diffrn_reflns_number 28996
_diffrn_reflns_point_group_measured_fraction_full 0.998
_diffrn_reflns_point_group_measured_fraction_max 0.972
_diffrn_reflns_theta_full 67.684
_diffrn_reflns_theta_max 72.469
_diffrn_reflns_theta_min 2.535
_diffrn_source 'micro-focus sealed X-ray tube'
_diffrn_source_type 'SuperNova (Cu) X-ray Source'
_exptl_absorpt_coefficient_mu 6.477
_exptl_absorpt_correction_T_max 0.661
_exptl_absorpt_correction_T_min 0.379
_exptl_absorpt_correction_type analytical
_exptl_absorpt_process_details
;
CrysAlisPro 1.171.43.105a (Rigaku Oxford Diffraction, 2024)
Analytical numeric absorption correction using a multifaceted crystal
model based on expressions derived by R.C. Clark & J.S. Reid.
(Clark, R. C. & Reid, J. S. (1995). Acta Cryst. A51, 887-897)
Empirical absorption correction using spherical harmonics,
implemented in SCALE3 ABSPACK scaling algorithm.
;
_exptl_crystal_colour 'clear pale colourless'
_exptl_crystal_density_diffrn 1.391
_exptl_crystal_description prism
_exptl_crystal_F_000 1530
_exptl_crystal_size_max 0.224
_exptl_crystal_size_mid 0.127
_exptl_crystal_size_min 0.09
_refine_diff_density_max 0.634
_refine_diff_density_min -0.699
_refine_diff_density_rms 0.066
_refine_ls_extinction_method none
_refine_ls_goodness_of_fit_ref 1.018
_refine_ls_hydrogen_treatment constr
_refine_ls_matrix_type full
_refine_ls_number_parameters 849
_refine_ls_number_reflns 13709
_refine_ls_number_restraints 0
_refine_ls_restrained_S_all 1.018
_refine_ls_R_factor_all 0.0378
_refine_ls_R_factor_gt 0.0335
_refine_ls_shift/su_max 0.001
_refine_ls_shift/su_mean 0.000
_refine_ls_structure_factor_coef Fsqd
_refine_ls_weighting_details 'w=1/[\s^2^(Fo^2^)+(0.0430P)^2^+1.9705P] where P=(Fo^2^+2Fc^2^)/3'
_refine_ls_weighting_scheme calc
_refine_ls_wR_factor_gt 0.0841
_refine_ls_wR_factor_ref 0.0871
_reflns_Friedel_coverage 0.000
_reflns_number_gt 12635
_reflns_number_total 13709
_reflns_threshold_expression 'I > 2\s(I)'
_cod_data_source_file d4sc00051j2.cif
_cod_data_source_block mt-363-mecn
_cod_depositor_comments 'Adding full bibliography for 1571342--1571354.cif.'
_cod_database_code 1571353
_shelx_shelxl_version_number 2019/3
_chemical_oxdiff_formula 'C168 H142 N4 O9 Si8 K2 Tb2'
_shelx_space_group_comment
;
The symmetry employed for this shelxl refinement is uniquely defined
by the following loop, which should always be used as a source of
symmetry information in preference to the above space-group names.
They are only intended as comments.
;
_shelx_estimated_absorpt_t_max 0.593
_shelx_estimated_absorpt_t_min 0.325
_olex2_refinement_description
;
1. Fixed Uiso
 At 1.2 times of:
  All C(H) groups
 At 1.5 times of:
  All C(H,H,H) groups
2.a Aromatic/amide H refined with riding coordinates:
 C2(H2), C4(H4), C6(H6), C8(H8), C9(H9), C10(H10), C11(H11), C14(H14),
 C15(H15), C16(H16), C17(H17), C18(H18), C20(H20), C21(H21), C22(H22), C23(H23),
  C24(H24), C26(H26), C27(H27), C28(H28), C29(H29), C32(H32), C33(H33),
 C34(H34), C35(H35), C36(H36), C38(H38), C39(H39), C40(H40), C41(H41), C42(H42),
  C44(H44), C45(H45), C46(H46), C47(H47), C50(H50), C51(H51), C52(H52),
 C53(H53), C54(H54), C56(H56), C57(H57), C58(H58), C59(H59), C60(H60), C62(H62),
  C63(H63), C64(H64), C65(H65), C66(H66), C68(H68), C69(H69), C70(H70),
 C71(H71), C72(H72), C74(H74), C75(H75), C76(H76), C77(H77), C78(H78)
2.b Idealised Me refined as rotating group:
 C80(H80A,H80B,H80C), C82(H82A,H82B,H82C)
;
_smtbx_masks_special_details
;
A solvent mask was calculated and 40 electrons were 
found in a volume of 213\%A^3^ in 1 void per unit cell. 
This is consistent with the presence of 
1[C4H10O] per Asymmetric Unit 
which account for 42 electrons 
per unit cell.
;
_smtbx_masks_void_probe_radius 1.2
_smtbx_masks_void_truncation_radius 1.2
_olex2_date_sample_data_collection 2024-02-01
_olex2_submission_special_instructions 'No special instructions were received'
_oxdiff_exptl_absorpt_empirical_details
;
Empirical correction (ABSPACK) includes:
- Absorption correction using spherical harmonics
- Frame scaling
- Detector area scaling
- B-factor correction
;
_oxdiff_exptl_absorpt_empirical_full_max 1.537
_oxdiff_exptl_absorpt_empirical_full_min 0.847

loop_
_space_group_symop_operation_xyz
'x, y, z'
'-x, -y, -z'

loop_
_atom_site_label
_atom_site_type_symbol
_atom_site_fract_x
_atom_site_fract_y
_atom_site_fract_z
_atom_site_U_iso_or_equiv
_atom_site_adp_type
_atom_site_occupancy
_atom_site_site_symmetry_order
_atom_site_calc_flag
_atom_site_refinement_flags_posn
_atom_site_refinement_flags_adp
_atom_site_refinement_flags_occupancy
_atom_site_disorder_assembly
_atom_site_disorder_group
Tb1 Tb 0.40010(2) 0.30842(2) 0.22758(2) 0.01941(5) Uani 1 1 d . . . . .
K1 K 0.16385(5) 0.42220(5) 0.39063(3) 0.03349(14) Uani 1 1 d . . . . .
Si1 Si 0.17064(5) 0.37527(5) 0.17818(4) 0.02172(14) Uani 1 1 d . . . . .
Si2 Si 0.69670(5) 0.16712(5) 0.11440(4) 0.02115(14) Uani 1 1 d . . . . .
Si3 Si 0.36486(5) 0.53707(5) 0.31564(4) 0.02031(14) Uani 1 1 d . . . . .
Si4 Si 0.39612(6) 0.16740(5) 0.38523(4) 0.02321(15) Uani 1 1 d . . . . .
O1 O 0.23156(14) 0.37676(13) 0.23194(10) 0.0227(4) Uani 1 1 d . . . . .
O2 O 0.57331(14) 0.21703(13) 0.17467(10) 0.0239(4) Uani 1 1 d . . . . .
O3 O 0.35835(14) 0.43966(13) 0.29646(10) 0.0221(4) Uani 1 1 d . . . . .
O4 O 0.35104(15) 0.24636(13) 0.33298(10) 0.0256(4) Uani 1 1 d . . . . .
N1 N 0.3910(2) 0.15772(19) 0.17556(15) 0.0329(6) Uani 1 1 d . . . . .
N2 N -0.0624(3) 0.5678(2) 0.43696(17) 0.0446(7) Uani 1 1 d . . . . .
C1 C 0.4120(2) 0.38462(19) 0.06810(14) 0.0224(5) Uani 1 1 d . . . . .
C2 C 0.5235(2) 0.34325(19) 0.05390(14) 0.0227(5) Uani 1 1 d . . . . .
H2 H 0.569616 0.280704 0.025308 0.027 Uiso 1 1 calc R U . . .
C3 C 0.5678(2) 0.39244(19) 0.08106(14) 0.0227(5) Uani 1 1 d . . . . .
C4 C 0.4986(2) 0.48384(19) 0.12369(14) 0.0232(5) Uani 1 1 d . . . . .
H4 H 0.528054 0.518030 0.142059 0.028 Uiso 1 1 calc R U . . .
C5 C 0.3870(2) 0.52612(19) 0.13992(14) 0.0222(5) Uani 1 1 d . . . . .
C6 C 0.3453(2) 0.47731(19) 0.11044(14) 0.0221(5) Uani 1 1 d . . . . .
H6 H 0.270179 0.507149 0.119052 0.026 Uiso 1 1 calc R U . . .
C7 C 0.3661(2) 0.33640(19) 0.03299(15) 0.0234(5) Uani 1 1 d . . . . .
C8 C 0.4261(2) 0.2999(2) -0.04506(15) 0.0275(6) Uani 1 1 d . . . . .
H8 H 0.493614 0.303324 -0.070805 0.033 Uiso 1 1 calc R U . . .
C9 C 0.3892(3) 0.2590(2) -0.08530(17) 0.0344(7) Uani 1 1 d . . . . .
H9 H 0.430380 0.235510 -0.138300 0.041 Uiso 1 1 calc R U . . .
C10 C 0.2921(3) 0.2525(2) -0.04793(17) 0.0349(7) Uani 1 1 d . . . . .
H10 H 0.265694 0.224843 -0.075064 0.042 Uiso 1 1 calc R U . . .
C11 C 0.2328(2) 0.2869(2) 0.02994(17) 0.0321(6) Uani 1 1 d . . . . .
H11 H 0.166785 0.280656 0.055090 0.039 Uiso 1 1 calc R U . . .
C12 C 0.2661(2) 0.3302(2) 0.07276(15) 0.0251(5) Uani 1 1 d . . . . .
C13 C 0.0995(2) 0.2934(2) 0.21656(16) 0.0260(6) Uani 1 1 d . . . . .
C14 C 0.1285(2) 0.2363(2) 0.27136(16) 0.0274(6) Uani 1 1 d . . . . .
H14 H 0.179625 0.241914 0.287945 0.033 Uiso 1 1 calc R U . . .
C15 C 0.0845(2) 0.1713(2) 0.30239(17) 0.0321(6) Uani 1 1 d . . . . .
H15 H 0.105799 0.133159 0.339377 0.038 Uiso 1 1 calc R U . . .
C16 C 0.0096(2) 0.1628(2) 0.27895(18) 0.0353(7) Uani 1 1 d . . . . .
H16 H -0.019844 0.118014 0.299245 0.042 Uiso 1 1 calc R U . . .
C17 C -0.0222(2) 0.2194(2) 0.22607(18) 0.0331(7) Uani 1 1 d . . . . .
H17 H -0.074159 0.214104 0.210386 0.040 Uiso 1 1 calc R U . . .
C18 C 0.0217(2) 0.2845(2) 0.19554(17) 0.0299(6) Uani 1 1 d . . . . .
H18 H -0.001793 0.323718 0.159712 0.036 Uiso 1 1 calc R U . . .
C19 C 0.0651(2) 0.5016(2) 0.18033(16) 0.0270(6) Uani 1 1 d . . . . .
C20 C -0.0063(2) 0.5208(2) 0.14340(18) 0.0349(7) Uani 1 1 d . . . . .
H20 H -0.005386 0.468412 0.117837 0.042 Uiso 1 1 calc R U . . .
C21 C -0.0789(3) 0.6154(3) 0.1434(2) 0.0448(8) Uani 1 1 d . . . . .
H21 H -0.128401 0.626575 0.119319 0.054 Uiso 1 1 calc R U . . .
C22 C -0.0796(3) 0.6928(3) 0.1780(2) 0.0482(9) Uani 1 1 d . . . . .
H22 H -0.127702 0.757245 0.176571 0.058 Uiso 1 1 calc R U . . .
C23 C -0.0096(3) 0.6757(2) 0.2147(2) 0.0430(8) Uani 1 1 d . . . . .
H23 H -0.009596 0.728640 0.238828 0.052 Uiso 1 1 calc R U . . .
C24 C 0.0614(2) 0.5808(2) 0.21664(17) 0.0330(6) Uani 1 1 d . . . . .
H24 H 0.107911 0.570027 0.243173 0.040 Uiso 1 1 calc R U . . .
C25 C 0.6873(2) 0.35348(19) 0.06364(14) 0.0218(5) Uani 1 1 d . . . . .
C26 C 0.7356(2) 0.4174(2) 0.03798(15) 0.0274(6) Uani 1 1 d . . . . .
H26 H 0.691699 0.481977 0.033161 0.033 Uiso 1 1 calc R U . . .
C27 C 0.8446(2) 0.3891(2) 0.01966(17) 0.0328(6) Uani 1 1 d . . . . .
H27 H 0.875687 0.433327 0.001639 0.039 Uiso 1 1 calc R U . . .
C28 C 0.9092(2) 0.2952(2) 0.02771(17) 0.0324(6) Uani 1 1 d . . . . .
H28 H 0.984783 0.274615 0.014729 0.039 Uiso 1 1 calc R U . . .
C29 C 0.8621(2) 0.2319(2) 0.05489(16) 0.0276(6) Uani 1 1 d . . . . .
H29 H 0.906474 0.168381 0.061219 0.033 Uiso 1 1 calc R U . . .
C30 C 0.7508(2) 0.25856(19) 0.07341(14) 0.0227(5) Uani 1 1 d . . . . .
C31 C 0.7203(2) 0.0857(2) 0.03197(16) 0.0262(6) Uani 1 1 d . . . . .
C32 C 0.6504(3) 0.0448(3) 0.03676(19) 0.0409(8) Uani 1 1 d . . . . .
H32 H 0.583729 0.064698 0.080350 0.049 Uiso 1 1 calc R U . . .
C33 C 0.6751(3) -0.0246(3) -0.0204(2) 0.0485(9) Uani 1 1 d . . . . .
H33 H 0.625266 -0.050983 -0.015834 0.058 Uiso 1 1 calc R U . . .
C34 C 0.7719(3) -0.0551(2) -0.08388(19) 0.0385(7) Uani 1 1 d . . . . .
H34 H 0.789329 -0.103035 -0.122811 0.046 Uiso 1 1 calc R U . . .
C35 C 0.8427(3) -0.0158(2) -0.09036(18) 0.0375(7) Uani 1 1 d . . . . .
H35 H 0.909428 -0.036485 -0.133929 0.045 Uiso 1 1 calc R U . . .
C36 C 0.8169(3) 0.0542(2) -0.03324(17) 0.0347(7) Uani 1 1 d . . . . .
H36 H 0.866333 0.081290 -0.038789 0.042 Uiso 1 1 calc R U . . .
C37 C 0.7866(2) 0.0857(2) 0.16238(16) 0.0252(5) Uani 1 1 d . . . . .
C38 C 0.8717(2) -0.0065(2) 0.12744(18) 0.0337(6) Uani 1 1 d . . . . .
H38 H 0.885030 -0.029256 0.077197 0.040 Uiso 1 1 calc R U . . .
C39 C 0.9363(3) -0.0647(2) 0.1645(2) 0.0406(8) Uani 1 1 d . . . . .
H39 H 0.993120 -0.126640 0.139772 0.049 Uiso 1 1 calc R U . . .
C40 C 0.9178(3) -0.0325(3) 0.2371(2) 0.0456(9) Uani 1 1 d . . . . .
H40 H 0.962547 -0.071917 0.262413 0.055 Uiso 1 1 calc R U . . .
C41 C 0.8339(3) 0.0573(3) 0.27365(19) 0.0408(8) Uani 1 1 d . . . . .
H41 H 0.820639 0.078892 0.324180 0.049 Uiso 1 1 calc R U . . .
C42 C 0.7695(2) 0.1154(2) 0.23643(17) 0.0314(6) Uani 1 1 d . . . . .
H42 H 0.712446 0.176899 0.261920 0.038 Uiso 1 1 calc R U . . .
C43 C 0.3156(2) 0.62381(19) 0.18645(15) 0.0231(5) Uani 1 1 d . . . . .
C44 C 0.2641(2) 0.7004(2) 0.15175(16) 0.0299(6) Uani 1 1 d . . . . .
H44 H 0.270585 0.688474 0.100970 0.036 Uiso 1 1 calc R U . . .
C45 C 0.2034(3) 0.7937(2) 0.19024(18) 0.0376(7) Uani 1 1 d . . . . .
H45 H 0.169370 0.845681 0.165771 0.045 Uiso 1 1 calc R U . . .
C46 C 0.1926(3) 0.8107(2) 0.26461(19) 0.0394(7) Uani 1 1 d . . . . .
H46 H 0.152104 0.874679 0.291206 0.047 Uiso 1 1 calc R U . . .
C47 C 0.2410(2) 0.7341(2) 0.30010(17) 0.0315(6) Uani 1 1 d . . . . .
H47 H 0.231533 0.746655 0.351586 0.038 Uiso 1 1 calc R U . . .
C48 C 0.3037(2) 0.63870(19) 0.26280(15) 0.0240(5) Uani 1 1 d . . . . .
C49 C 0.2851(2) 0.57906(19) 0.42170(15) 0.0244(5) Uani 1 1 d . . . . .
C50 C 0.1706(2) 0.6176(2) 0.45463(17) 0.0313(6) Uani 1 1 d . . . . .
H50 H 0.131808 0.629374 0.422135 0.038 Uiso 1 1 calc R U . . .
C51 C 0.1132(3) 0.6388(2) 0.53348(18) 0.0382(7) Uani 1 1 d . . . . .
H51 H 0.035957 0.664779 0.554294 0.046 Uiso 1 1 calc R U . . .
C52 C 0.1678(3) 0.6223(2) 0.58190(17) 0.0391(8) Uani 1 1 d . . . . .
H52 H 0.128397 0.636551 0.635903 0.047 Uiso 1 1 calc R U . . .
C53 C 0.2798(3) 0.5851(2) 0.55130(17) 0.0382(7) Uani 1 1 d . . . . .
H53 H 0.317826 0.573781 0.584276 0.046 Uiso 1 1 calc R U . . .
C54 C 0.3374(2) 0.5640(2) 0.47215(16) 0.0301(6) Uani 1 1 d . . . . .
H54 H 0.414572 0.538649 0.451975 0.036 Uiso 1 1 calc R U . . .
C55 C 0.5088(2) 0.51640(19) 0.29283(15) 0.0232(5) Uani 1 1 d . . . . .
C56 C 0.5929(3) 0.4233(2) 0.27299(19) 0.0342(7) Uani 1 1 d . . . . .
H56 H 0.576235 0.369406 0.274433 0.041 Uiso 1 1 calc R U . . .
C57 C 0.7006(3) 0.4069(3) 0.2512(2) 0.0424(8) Uani 1 1 d . . . . .
H57 H 0.756588 0.342530 0.237158 0.051 Uiso 1 1 calc R U . . .
C58 C 0.7264(3) 0.4838(3) 0.24975(19) 0.0404(7) Uani 1 1 d . . . . .
H58 H 0.800126 0.472992 0.234631 0.048 Uiso 1 1 calc R U . . .
C59 C 0.6442(3) 0.5766(3) 0.2705(3) 0.0543(10) Uani 1 1 d . . . . .
H59 H 0.661292 0.630021 0.270220 0.065 Uiso 1 1 calc R U . . .
C60 C 0.5366(3) 0.5929(2) 0.2919(2) 0.0437(8) Uani 1 1 d . . . . .
H60 H 0.480986 0.657458 0.306060 0.052 Uiso 1 1 calc R U . . .
C61 C 0.2779(2) 0.16631(19) 0.47062(15) 0.0254(5) Uani 1 1 d . . . . .
C62 C 0.1810(2) 0.1839(2) 0.46411(17) 0.0301(6) Uani 1 1 d . . . . .
H62 H 0.174691 0.198284 0.416385 0.036 Uiso 1 1 calc R U . . .
C63 C 0.0930(3) 0.1812(2) 0.52497(19) 0.0362(7) Uani 1 1 d . . . . .
H63 H 0.027649 0.193307 0.518756 0.043 Uiso 1 1 calc R U . . .
C64 C 0.1013(3) 0.1609(2) 0.59472(18) 0.0384(7) Uani 1 1 d . . . . .
H64 H 0.041251 0.159521 0.636873 0.046 Uiso 1 1 calc R U . . .
C65 C 0.1973(3) 0.1423(2) 0.60337(18) 0.0362(7) Uani 1 1 d . . . . .
H65 H 0.203112 0.127989 0.651251 0.043 Uiso 1 1 calc R U . . .
C66 C 0.2846(2) 0.1448(2) 0.54169(16) 0.0295(6) Uani 1 1 d . . . . .
H66 H 0.350296 0.131674 0.547787 0.035 Uiso 1 1 calc R U . . .
C67 C 0.4833(2) 0.1960(2) 0.42283(15) 0.0267(6) Uani 1 1 d . . . . .
C68 C 0.4618(3) 0.2914(3) 0.4412(3) 0.0492(9) Uani 1 1 d . . . . .
H68 H 0.404986 0.342977 0.431562 0.059 Uiso 1 1 calc R U . . .
C69 C 0.5224(4) 0.3119(3) 0.4734(3) 0.0653(13) Uani 1 1 d . . . . .
H69 H 0.504808 0.377485 0.487357 0.078 Uiso 1 1 calc R U . . .
C70 C 0.6074(3) 0.2387(3) 0.4852(2) 0.0505(9) Uani 1 1 d . . . . .
H70 H 0.649378 0.253304 0.506424 0.061 Uiso 1 1 calc R U . . .
C71 C 0.6315(3) 0.1435(3) 0.4661(2) 0.0407(7) Uani 1 1 d . . . . .
H71 H 0.690344 0.092230 0.473908 0.049 Uiso 1 1 calc R U . . .
C72 C 0.5693(3) 0.1230(2) 0.43531(18) 0.0347(7) Uani 1 1 d . . . . .
H72 H 0.586136 0.057338 0.422533 0.042 Uiso 1 1 calc R U . . .
C73 C 0.4815(2) 0.03928(19) 0.33474(16) 0.0279(6) Uani 1 1 d . . . . .
C74 C 0.5699(2) 0.0190(2) 0.26527(16) 0.0286(6) Uani 1 1 d . . . . .
H74 H 0.583564 0.070821 0.241661 0.034 Uiso 1 1 calc R U . . .
C75 C 0.6388(2) -0.0759(2) 0.22955(18) 0.0346(7) Uani 1 1 d . . . . .
H75 H 0.698290 -0.087844 0.181922 0.042 Uiso 1 1 calc R U . . .
C76 C 0.6212(3) -0.1521(2) 0.26281(19) 0.0391(7) Uani 1 1 d . . . . .
H76 H 0.667761 -0.216599 0.238033 0.047 Uiso 1 1 calc R U . . .
C77 C 0.5358(4) -0.1346(2) 0.3322(2) 0.0564(11) Uani 1 1 d . . . . .
H77 H 0.523947 -0.187054 0.356050 0.068 Uiso 1 1 calc R U . . .
C78 C 0.4666(3) -0.0395(2) 0.3676(2) 0.0509(10) Uani 1 1 d . . . . .
H78 H 0.407658 -0.028264 0.415438 0.061 Uiso 1 1 calc R U . . .
C79 C 0.3889(3) 0.0842(2) 0.18221(19) 0.0363(7) Uani 1 1 d . . . . .
C80 C 0.3881(4) -0.0107(3) 0.1919(3) 0.0538(10) Uani 1 1 d . . . . .
H80A H 0.428421 -0.051482 0.142114 0.081 Uiso 1 1 calc R U . . .
H80B H 0.312748 -0.002817 0.212555 0.081 Uiso 1 1 calc R U . . .
H80C H 0.422614 -0.041480 0.227500 0.081 Uiso 1 1 calc R U . . .
C81 C -0.1222(3) 0.5897(2) 0.40777(19) 0.0384(7) Uani 1 1 d . . . . .
C82 C -0.1986(3) 0.6163(3) 0.3705(2) 0.0464(8) Uani 1 1 d . . . . .
H82A H -0.159784 0.612754 0.315106 0.070 Uiso 1 1 calc R U . . .
H82B H -0.254925 0.682532 0.391098 0.070 Uiso 1 1 calc R U . . .
H82C H -0.232654 0.571482 0.380003 0.070 Uiso 1 1 calc R U . . .

loop_
_atom_site_aniso_label
_atom_site_aniso_U_11
_atom_site_aniso_U_22
_atom_site_aniso_U_33
_atom_site_aniso_U_23
_atom_site_aniso_U_13
_atom_site_aniso_U_12
Tb1 0.01619(8) 0.01975(8) 0.01866(8) 0.00076(5) -0.00449(6) -0.00634(6)
K1 0.0250(3) 0.0356(3) 0.0273(3) -0.0021(2) -0.0013(2) -0.0090(2)
Si1 0.0175(3) 0.0228(3) 0.0226(3) 0.0005(3) -0.0074(3) -0.0068(3)
Si2 0.0162(3) 0.0202(3) 0.0215(3) 0.0017(2) -0.0037(3) -0.0061(3)
Si3 0.0189(3) 0.0190(3) 0.0205(3) 0.0003(2) -0.0061(3) -0.0070(3)
Si4 0.0229(3) 0.0195(3) 0.0214(3) 0.0036(3) -0.0042(3) -0.0079(3)
O1 0.0193(9) 0.0251(9) 0.0226(9) 0.0012(7) -0.0085(7) -0.0082(7)
O2 0.0186(9) 0.0235(9) 0.0228(9) 0.0021(7) -0.0032(7) -0.0073(7)
O3 0.0218(9) 0.0221(9) 0.0210(9) 0.0008(7) -0.0070(7) -0.0093(7)
O4 0.0261(10) 0.0221(9) 0.0229(9) 0.0043(7) -0.0055(7) -0.0090(8)
N1 0.0229(12) 0.0308(13) 0.0394(14) -0.0071(10) -0.0090(10) -0.0078(10)
N2 0.0413(16) 0.0433(16) 0.0437(16) 0.0056(12) -0.0150(13) -0.0147(13)
C1 0.0223(13) 0.0239(13) 0.0177(12) 0.0058(9) -0.0059(10) -0.0092(10)
C2 0.0216(13) 0.0226(12) 0.0191(12) 0.0041(9) -0.0064(10) -0.0068(10)
C3 0.0204(12) 0.0267(13) 0.0178(12) 0.0049(10) -0.0054(10) -0.0093(11)
C4 0.0228(13) 0.0259(13) 0.0190(12) 0.0029(10) -0.0062(10) -0.0106(11)
C5 0.0230(13) 0.0230(12) 0.0160(11) 0.0055(9) -0.0069(10) -0.0069(10)
C6 0.0208(12) 0.0221(12) 0.0205(12) 0.0057(9) -0.0081(10) -0.0070(10)
C7 0.0238(13) 0.0220(12) 0.0211(12) 0.0034(10) -0.0100(10) -0.0060(10)
C8 0.0273(14) 0.0278(14) 0.0236(13) 0.0019(10) -0.0088(11) -0.0094(11)
C9 0.0383(17) 0.0339(16) 0.0239(14) -0.0027(11) -0.0113(12) -0.0094(13)
C10 0.0363(16) 0.0391(17) 0.0305(15) -0.0032(12) -0.0174(13) -0.0128(13)
C11 0.0280(15) 0.0381(16) 0.0308(15) -0.0013(12) -0.0114(12) -0.0143(13)
C12 0.0235(13) 0.0260(13) 0.0231(13) 0.0010(10) -0.0104(10) -0.0071(11)
C13 0.0196(12) 0.0246(13) 0.0270(13) -0.0048(10) -0.0041(10) -0.0069(10)
C14 0.0236(13) 0.0286(14) 0.0281(14) -0.0026(11) -0.0063(11) -0.0123(11)
C15 0.0311(15) 0.0292(14) 0.0317(15) 0.0020(11) -0.0072(12) -0.0135(12)
C16 0.0286(15) 0.0315(15) 0.0412(17) -0.0026(12) -0.0045(13) -0.0161(13)
C17 0.0218(13) 0.0326(15) 0.0418(17) -0.0086(12) -0.0073(12) -0.0119(12)
C18 0.0221(13) 0.0298(14) 0.0325(15) -0.0039(11) -0.0077(11) -0.0083(11)
C19 0.0184(12) 0.0292(14) 0.0267(13) 0.0051(11) -0.0053(10) -0.0075(11)
C20 0.0286(15) 0.0373(16) 0.0392(16) 0.0129(13) -0.0140(13) -0.0148(13)
C21 0.0238(15) 0.050(2) 0.053(2) 0.0226(16) -0.0156(14) -0.0105(14)
C22 0.0245(16) 0.0341(18) 0.060(2) 0.0135(15) -0.0035(15) -0.0011(13)
C23 0.0322(17) 0.0258(15) 0.0481(19) 0.0005(13) -0.0004(14) -0.0049(13)
C24 0.0232(14) 0.0303(15) 0.0330(15) 0.0012(12) -0.0036(12) -0.0063(12)
C25 0.0191(12) 0.0251(13) 0.0172(11) 0.0019(9) -0.0032(9) -0.0093(10)
C26 0.0280(14) 0.0272(14) 0.0259(13) 0.0075(10) -0.0083(11) -0.0132(11)
C27 0.0291(15) 0.0361(16) 0.0341(15) 0.0098(12) -0.0073(12) -0.0201(13)
C28 0.0202(13) 0.0395(16) 0.0361(15) 0.0064(12) -0.0076(11) -0.0151(12)
C29 0.0196(13) 0.0277(14) 0.0291(14) 0.0053(11) -0.0060(11) -0.0077(11)
C30 0.0197(12) 0.0249(13) 0.0183(12) 0.0007(9) -0.0034(10) -0.0081(10)
C31 0.0218(13) 0.0240(13) 0.0272(13) 0.0042(10) -0.0069(11) -0.0073(11)
C32 0.0278(15) 0.0447(18) 0.0389(17) -0.0135(14) 0.0019(13) -0.0166(14)
C33 0.0387(19) 0.047(2) 0.055(2) -0.0157(16) -0.0055(16) -0.0241(16)
C34 0.0401(18) 0.0315(16) 0.0366(16) -0.0068(12) -0.0106(14) -0.0116(14)
C35 0.0355(17) 0.0362(16) 0.0287(15) -0.0045(12) 0.0004(13) -0.0150(14)
C36 0.0339(16) 0.0385(16) 0.0280(15) -0.0026(12) -0.0014(12) -0.0210(14)
C37 0.0172(12) 0.0260(13) 0.0315(14) 0.0087(11) -0.0080(10) -0.0104(11)
C38 0.0247(14) 0.0311(15) 0.0377(16) 0.0076(12) -0.0076(12) -0.0097(12)
C39 0.0257(15) 0.0356(17) 0.054(2) 0.0197(14) -0.0137(14) -0.0103(13)
C40 0.0293(16) 0.059(2) 0.055(2) 0.0375(17) -0.0214(15) -0.0231(16)
C41 0.0364(17) 0.064(2) 0.0354(16) 0.0213(15) -0.0188(14) -0.0314(17)
C42 0.0252(14) 0.0388(16) 0.0315(15) 0.0080(12) -0.0096(12) -0.0166(13)
C43 0.0195(12) 0.0221(13) 0.0237(13) 0.0033(10) -0.0058(10) -0.0078(10)
C44 0.0257(14) 0.0296(14) 0.0259(14) 0.0045(11) -0.0091(11) -0.0052(11)
C45 0.0329(16) 0.0292(15) 0.0356(16) 0.0072(12) -0.0133(13) -0.0003(13)
C46 0.0393(17) 0.0237(14) 0.0373(17) -0.0010(12) -0.0096(14) -0.0017(13)
C47 0.0315(15) 0.0234(14) 0.0304(15) -0.0006(11) -0.0099(12) -0.0052(12)
C48 0.0202(12) 0.0221(13) 0.0259(13) 0.0018(10) -0.0073(10) -0.0072(10)
C49 0.0276(14) 0.0206(12) 0.0224(12) 0.0011(10) -0.0061(10) -0.0110(11)
C50 0.0273(14) 0.0324(15) 0.0286(14) 0.0000(11) -0.0079(12) -0.0100(12)
C51 0.0297(16) 0.0311(15) 0.0341(16) 0.0006(12) 0.0008(13) -0.0068(13)
C52 0.051(2) 0.0317(16) 0.0227(14) -0.0001(11) -0.0027(13) -0.0164(14)
C53 0.050(2) 0.0394(17) 0.0268(15) 0.0031(12) -0.0148(14) -0.0208(15)
C54 0.0317(15) 0.0311(15) 0.0280(14) 0.0033(11) -0.0107(12) -0.0147(12)
C55 0.0228(13) 0.0255(13) 0.0211(12) 0.0037(10) -0.0085(10) -0.0102(11)
C56 0.0304(15) 0.0280(15) 0.0449(17) -0.0009(12) -0.0157(13) -0.0119(12)
C57 0.0251(15) 0.0406(18) 0.053(2) -0.0094(15) -0.0134(14) -0.0062(13)
C58 0.0240(15) 0.058(2) 0.0412(17) 0.0067(15) -0.0101(13) -0.0215(15)
C59 0.046(2) 0.047(2) 0.090(3) 0.0207(19) -0.032(2) -0.0336(18)
C60 0.0345(17) 0.0278(16) 0.073(2) 0.0073(15) -0.0248(16) -0.0145(13)
C61 0.0266(14) 0.0188(12) 0.0249(13) 0.0018(10) -0.0053(11) -0.0086(11)
C62 0.0304(15) 0.0294(14) 0.0295(14) 0.0072(11) -0.0116(12) -0.0125(12)
C63 0.0276(15) 0.0408(17) 0.0411(17) 0.0087(13) -0.0119(13) -0.0174(13)
C64 0.0302(16) 0.0430(18) 0.0347(16) 0.0106(13) -0.0036(13) -0.0179(14)
C65 0.0352(16) 0.0412(17) 0.0279(15) 0.0105(12) -0.0085(12) -0.0164(14)
C66 0.0285(14) 0.0303(14) 0.0275(14) 0.0077(11) -0.0099(11) -0.0122(12)
C67 0.0236(13) 0.0269(13) 0.0257(13) 0.0067(10) -0.0061(11) -0.0109(11)
C68 0.046(2) 0.0308(17) 0.083(3) 0.0124(17) -0.039(2) -0.0163(15)
C69 0.070(3) 0.0343(19) 0.120(4) 0.015(2) -0.064(3) -0.0251(19)
C70 0.052(2) 0.046(2) 0.074(3) 0.0178(18) -0.041(2) -0.0276(18)
C71 0.0359(17) 0.0427(18) 0.0458(18) 0.0158(14) -0.0201(14) -0.0166(14)
C72 0.0355(16) 0.0303(15) 0.0382(16) 0.0093(12) -0.0163(13) -0.0131(13)
C73 0.0316(15) 0.0209(13) 0.0260(13) 0.0042(10) -0.0086(11) -0.0091(11)
C74 0.0263(14) 0.0238(13) 0.0318(14) 0.0027(11) -0.0082(11) -0.0100(11)
C75 0.0259(14) 0.0303(15) 0.0361(16) -0.0021(12) -0.0024(12) -0.0095(12)
C76 0.0389(17) 0.0215(14) 0.0412(17) -0.0022(12) -0.0076(14) -0.0054(13)
C77 0.067(3) 0.0256(16) 0.049(2) 0.0082(14) 0.0022(18) -0.0181(17)
C78 0.057(2) 0.0272(16) 0.0373(18) 0.0020(13) 0.0102(16) -0.0155(16)
C79 0.0280(15) 0.0341(17) 0.0445(18) -0.0061(13) -0.0162(13) -0.0085(13)
C80 0.060(2) 0.0339(18) 0.082(3) 0.0072(17) -0.040(2) -0.0229(17)
C81 0.0377(17) 0.0331(16) 0.0375(17) 0.0038(13) -0.0071(14) -0.0156(14)
C82 0.046(2) 0.047(2) 0.055(2) 0.0142(16) -0.0240(17) -0.0242(17)

loop_
_atom_type_symbol
_atom_type_description
_atom_type_scat_dispersion_real
_atom_type_scat_dispersion_imag
_atom_type_scat_source
C C 0.0181 0.0091 'International Tables Vol C Tables 4.2.6.8 and 6.1.1.4'
H H 0.0000 0.0000 'International Tables Vol C Tables 4.2.6.8 and 6.1.1.4'
K K 0.3868 1.0657 'International Tables Vol C Tables 4.2.6.8 and 6.1.1.4'
N N 0.0311 0.0180 'International Tables Vol C Tables 4.2.6.8 and 6.1.1.4'
O O 0.0492 0.0322 'International Tables Vol C Tables 4.2.6.8 and 6.1.1.4'
Si Si 0.2541 0.3302 'International Tables Vol C Tables 4.2.6.8 and 6.1.1.4'
Tb Tb -9.1472 9.1891 'International Tables Vol C Tables 4.2.6.8 and 6.1.1.4'

loop_
_exptl_crystal_face_index_h
_exptl_crystal_face_index_k
_exptl_crystal_face_index_l
_exptl_crystal_face_perp_dist
-2 0 1 0.0881
-1 0 -1 0.0809
-7 -1 -11 0.0638
0 -4 -9 0.0542
0 -2 1 0.0672
0 -1 2 0.0844
0 0 1 0.0748
0 1 1 0.0648
0 1 -2 0.0374
2 2 1 0.1099
8 6 -1 0.0934
2 -1 12 0.0695
1 -2 1 0.0551
2 -7 -1 0.0464
-1 9 -3 0.0244
0 2 -11 0.0395
7 5 10 0.1026
-2 -2 -1 0.0860
-1 0 2 0.0675

loop_
_geom_angle_atom_site_label_1
_geom_angle_atom_site_label_2
_geom_angle_atom_site_label_3
_geom_angle
_geom_angle_site_symmetry_1
_geom_angle_site_symmetry_3
_geom_angle_publ_flag
O1 Tb1 K1 53.94(5) . . ?
O1 Tb1 N1 79.93(7) . . ?
O2 Tb1 K1 150.27(5) . . ?
O2 Tb1 O1 154.45(7) . . ?
O2 Tb1 O3 113.72(7) . . ?
O2 Tb1 O4 102.41(7) . . ?
O2 Tb1 N1 82.01(7) . . ?
O3 Tb1 K1 55.29(5) . . ?
O3 Tb1 O1 87.36(7) . . ?
O3 Tb1 N1 162.22(7) . . ?
O4 Tb1 K1 53.69(5) . . ?
O4 Tb1 O1 91.85(7) . . ?
O4 Tb1 O3 88.76(7) . . ?
O4 Tb1 N1 79.35(8) . . ?
N1 Tb1 K1 106.94(5) . . ?
Tb1 K1 K1 178.52(3) . 2_566 ?
Tb1 K1 Si3 60.578(14) . . ?
Tb1 K1 Si4 57.681(14) . . ?
Si3 K1 K1 120.21(2) . 2_566 ?
Si3 K1 Si4 92.37(2) . . ?
Si4 K1 K1 123.13(2) . 2_566 ?
O1 K1 Tb1 39.60(4) . . ?
O1 K1 K1 138.94(5) . 2_566 ?
O1 K1 Si3 80.47(4) . . ?
O1 K1 Si4 87.46(4) . . ?
O1 K1 O3 64.70(5) . . ?
O1 K1 N2 163.78(8) . 2_566 ?
O1 K1 N2 103.22(7) . . ?
O1 K1 C50 119.08(7) . . ?
O3 K1 Tb1 38.75(3) . . ?
O3 K1 K1 142.10(4) . 2_566 ?
O3 K1 Si3 21.96(4) . . ?
O3 K1 Si4 76.93(4) . . ?
O3 K1 N2 128.24(7) . . ?
O3 K1 N2 129.54(8) . 2_566 ?
O3 K1 C50 68.54(6) . . ?
O4 K1 Tb1 38.71(4) . . ?
O4 K1 K1 141.92(5) . 2_566 ?
O4 K1 Si3 84.41(4) . . ?
O4 K1 Si4 19.71(4) . . ?
O4 K1 O1 68.39(6) . . ?
O4 K1 O3 65.03(5) . . ?
O4 K1 N2 160.95(8) . . ?
O4 K1 N2 108.50(7) . 2_566 ?
O4 K1 C50 121.57(7) . . ?
N2 K1 Tb1 144.62(6) 2_566 . ?
N2 K1 Tb1 140.83(6) . . ?
N2 K1 K1 37.94(6) . 2_566 ?
N2 K1 K1 36.60(6) 2_566 2_566 ?
N2 K1 Si3 111.70(6) . . ?
N2 K1 Si3 115.47(7) 2_566 . ?
N2 K1 Si4 154.82(6) . . ?
N2 K1 Si4 88.80(6) 2_566 . ?
N2 K1 N2 74.54(10) . 2_566 ?
N2 K1 C50 77.48(8) . . ?
N2 K1 C50 76.51(8) 2_566 . ?
C50 K1 Tb1 107.28(5) . . ?
C50 K1 K1 73.57(5) . 2_566 ?
C50 K1 Si3 46.76(5) . . ?
C50 K1 Si4 117.43(6) . . ?
O1 Si1 C12 113.48(11) . . ?
O1 Si1 C13 107.58(12) . . ?
O1 Si1 C19 110.77(12) . . ?
C13 Si1 C12 109.61(12) . . ?
C19 Si1 C12 106.24(12) . . ?
C19 Si1 C13 109.11(12) . . ?
O2 Si2 C30 112.42(11) . . ?
O2 Si2 C31 114.12(12) . . ?
O2 Si2 C37 110.01(11) . . ?
C31 Si2 C30 107.97(12) . . ?
C37 Si2 C30 107.17(12) . . ?
C37 Si2 C31 104.65(13) . . ?
O3 Si3 K1 41.93(6) . . ?
O3 Si3 C48 112.69(11) . . ?
O3 Si3 C49 108.20(11) . . ?
O3 Si3 C55 111.78(11) . . ?
C48 Si3 K1 105.53(9) . . ?
C49 Si3 K1 71.72(8) . . ?
C49 Si3 C48 107.62(12) . . ?
C55 Si3 K1 144.05(9) . . ?
C55 Si3 C48 108.49(12) . . ?
C55 Si3 C49 107.87(12) . . ?
O4 Si4 K1 35.96(7) . . ?
O4 Si4 C61 109.45(12) . . ?
O4 Si4 C67 111.97(12) . . ?
O4 Si4 C73 114.65(12) . . ?
C61 Si4 K1 79.25(9) . . ?
C61 Si4 C73 107.14(12) . . ?
C67 Si4 K1 104.45(9) . . ?
C67 Si4 C61 107.37(12) . . ?
C67 Si4 C73 105.90(13) . . ?
C73 Si4 K1 145.19(10) . . ?
Tb1 O1 K1 86.47(6) . . ?
Si1 O1 Tb1 137.43(10) . . ?
Si1 O1 K1 133.93(9) . . ?
Si2 O2 Tb1 162.62(12) . . ?
Tb1 O3 K1 85.96(6) . . ?
Si3 O3 Tb1 156.78(11) . . ?
Si3 O3 K1 116.11(9) . . ?
Tb1 O4 K1 87.60(6) . . ?
Si4 O4 Tb1 143.71(11) . . ?
Si4 O4 K1 124.33(9) . . ?
C79 N1 Tb1 151.0(3) . . ?
K1 N2 K1 105.46(10) . 2_566 ?
C81 N2 K1 132.5(3) . . ?
C81 N2 K1 114.7(2) . 2_566 ?
C2 C1 C6 118.4(2) . . ?
C2 C1 C7 121.3(2) . . ?
C6 C1 C7 120.0(2) . . ?
C1 C2 H2 119.4 . . ?
C3 C2 C1 121.2(2) . . ?
C3 C2 H2 119.4 . . ?
C2 C3 C25 123.0(2) . . ?
C4 C3 C2 118.7(2) . . ?
C4 C3 C25 118.3(2) . . ?
C3 C4 H4 119.3 . . ?
C3 C4 C5 121.4(3) . . ?
C5 C4 H4 119.3 . . ?
C4 C5 C43 119.7(2) . . ?
C6 C5 C4 118.9(2) . . ?
C6 C5 C43 121.3(2) . . ?
C1 C6 H6 119.3 . . ?
C5 C6 C1 121.3(2) . . ?
C5 C6 H6 119.3 . . ?
C8 C7 C1 115.8(2) . . ?
C8 C7 C12 120.0(3) . . ?
C12 C7 C1 124.1(2) . . ?
C7 C8 H8 119.3 . . ?
C9 C8 C7 121.5(3) . . ?
C9 C8 H8 119.3 . . ?
C8 C9 H9 120.3 . . ?
C10 C9 C8 119.5(3) . . ?
C10 C9 H9 120.3 . . ?
C9 C10 H10 120.2 . . ?
C9 C10 C11 119.6(3) . . ?
C11 C10 H10 120.2 . . ?
C10 C11 H11 118.5 . . ?
C10 C11 C12 123.0(3) . . ?
C12 C11 H11 118.5 . . ?
C7 C12 Si1 127.4(2) . . ?
C11 C12 Si1 116.1(2) . . ?
C11 C12 C7 116.4(2) . . ?
C14 C13 Si1 116.3(2) . . ?
C14 C13 C18 116.9(3) . . ?
C18 C13 Si1 126.8(2) . . ?
C13 C14 H14 119.1 . . ?
C15 C14 C13 121.9(3) . . ?
C15 C14 H14 119.1 . . ?
C14 C15 H15 120.2 . . ?
C16 C15 C14 119.7(3) . . ?
C16 C15 H15 120.2 . . ?
C15 C16 H16 120.1 . . ?
C17 C16 C15 119.9(3) . . ?
C17 C16 H16 120.1 . . ?
C16 C17 H17 119.9 . . ?
C16 C17 C18 120.3(3) . . ?
C18 C17 H17 119.9 . . ?
C13 C18 H18 119.3 . . ?
C17 C18 C13 121.4(3) . . ?
C17 C18 H18 119.3 . . ?
C20 C19 Si1 123.2(2) . . ?
C24 C19 Si1 119.3(2) . . ?
C24 C19 C20 117.4(3) . . ?
C19 C20 H20 119.4 . . ?
C21 C20 C19 121.2(3) . . ?
C21 C20 H20 119.4 . . ?
C20 C21 H21 119.7 . . ?
C22 C21 C20 120.6(3) . . ?
C22 C21 H21 119.7 . . ?
C21 C22 H22 120.3 . . ?
C21 C22 C23 119.3(3) . . ?
C23 C22 H22 120.3 . . ?
C22 C23 H23 119.8 . . ?
C22 C23 C24 120.3(3) . . ?
C24 C23 H23 119.8 . . ?
C19 C24 C23 121.2(3) . . ?
C19 C24 H24 119.4 . . ?
C23 C24 H24 119.4 . . ?
C26 C25 C3 116.9(2) . . ?
C26 C25 C30 119.6(2) . . ?
C30 C25 C3 123.5(2) . . ?
C25 C26 H26 119.1 . . ?
C27 C26 C25 121.8(3) . . ?
C27 C26 H26 119.1 . . ?
C26 C27 H27 120.2 . . ?
C26 C27 C28 119.5(3) . . ?
C28 C27 H27 120.2 . . ?
C27 C28 H28 120.3 . . ?
C29 C28 C27 119.4(3) . . ?
C29 C28 H28 120.3 . . ?
C28 C29 H29 118.8 . . ?
C28 C29 C30 122.4(3) . . ?
C30 C29 H29 118.8 . . ?
C25 C30 Si2 124.9(2) . . ?
C29 C30 Si2 117.6(2) . . ?
C29 C30 C25 117.3(2) . . ?
C32 C31 Si2 122.1(2) . . ?
C32 C31 C36 116.8(3) . . ?
C36 C31 Si2 120.6(2) . . ?
C31 C32 H32 119.1 . . ?
C31 C32 C33 121.8(3) . . ?
C33 C32 H32 119.1 . . ?
C32 C33 H33 120.0 . . ?
C34 C33 C32 120.0(3) . . ?
C34 C33 H33 120.0 . . ?
C33 C34 H34 120.2 . . ?
C35 C34 C33 119.5(3) . . ?
C35 C34 H34 120.2 . . ?
C34 C35 H35 120.0 . . ?
C34 C35 C36 120.1(3) . . ?
C36 C35 H35 120.0 . . ?
C31 C36 H36 119.1 . . ?
C35 C36 C31 121.7(3) . . ?
C35 C36 H36 119.1 . . ?
C38 C37 Si2 123.2(2) . . ?
C42 C37 Si2 119.8(2) . . ?
C42 C37 C38 117.0(3) . . ?
C37 C38 H38 119.2 . . ?
C39 C38 C37 121.7(3) . . ?
C39 C38 H38 119.2 . . ?
C38 C39 H39 120.2 . . ?
C40 C39 C38 119.7(3) . . ?
C40 C39 H39 120.2 . . ?
C39 C40 H40 119.9 . . ?
C39 C40 C41 120.2(3) . . ?
C41 C40 H40 119.9 . . ?
C40 C41 H41 120.0 . . ?
C42 C41 C40 120.0(3) . . ?
C42 C41 H41 120.0 . . ?
C37 C42 H42 119.3 . . ?
C41 C42 C37 121.4(3) . . ?
C41 C42 H42 119.3 . . ?
C44 C43 C5 118.4(2) . . ?
C44 C43 C48 120.8(2) . . ?
C48 C43 C5 120.8(2) . . ?
C43 C44 H44 119.6 . . ?
C45 C44 C43 120.9(3) . . ?
C45 C44 H44 119.6 . . ?
C44 C45 H45 120.2 . . ?
C46 C45 C44 119.5(3) . . ?
C46 C45 H45 120.2 . . ?
C45 C46 H46 120.2 . . ?
C45 C46 C47 119.7(3) . . ?
C47 C46 H46 120.2 . . ?
C46 C47 H47 118.8 . . ?
C46 C47 C48 122.4(3) . . ?
C48 C47 H47 118.8 . . ?
C43 C48 Si3 123.2(2) . . ?
C47 C48 Si3 120.1(2) . . ?
C47 C48 C43 116.7(3) . . ?
C50 C49 Si3 121.8(2) . . ?
C54 C49 Si3 121.2(2) . . ?
C54 C49 C50 116.7(3) . . ?
K1 C50 H50 65.1 . . ?
C49 C50 K1 94.13(17) . . ?
C49 C50 H50 119.3 . . ?
C51 C50 K1 109.8(2) . . ?
C51 C50 C49 121.4(3) . . ?
C51 C50 H50 119.3 . . ?
C50 C51 H51 119.8 . . ?
C52 C51 C50 120.3(3) . . ?
C52 C51 H51 119.8 . . ?
C51 C52 H52 120.2 . . ?
C53 C52 C51 119.5(3) . . ?
C53 C52 H52 120.2 . . ?
C52 C53 H53 119.9 . . ?
C52 C53 C54 120.1(3) . . ?
C54 C53 H53 119.9 . . ?
C49 C54 H54 119.1 . . ?
C53 C54 C49 121.9(3) . . ?
C53 C54 H54 119.1 . . ?
C56 C55 Si3 120.9(2) . . ?
C56 C55 C60 117.2(3) . . ?
C60 C55 Si3 121.9(2) . . ?
C55 C56 H56 119.2 . . ?
C57 C56 C55 121.7(3) . . ?
C57 C56 H56 119.2 . . ?
C56 C57 H57 119.9 . . ?
C58 C57 C56 120.1(3) . . ?
C58 C57 H57 119.9 . . ?
C57 C58 H58 120.4 . . ?
C59 C58 C57 119.2(3) . . ?
C59 C58 H58 120.4 . . ?
C58 C59 H59 119.7 . . ?
C58 C59 C60 120.7(3) . . ?
C60 C59 H59 119.7 . . ?
C55 C60 H60 119.4 . . ?
C59 C60 C55 121.2(3) . . ?
C59 C60 H60 119.4 . . ?
C62 C61 Si4 120.3(2) . . ?
C62 C61 C66 117.3(3) . . ?
C66 C61 Si4 122.3(2) . . ?
C61 C62 H62 118.9 . . ?
C61 C62 C63 122.2(3) . . ?
C63 C62 H62 118.9 . . ?
C62 C63 H63 120.4 . . ?
C64 C63 C62 119.3(3) . . ?
C64 C63 H63 120.4 . . ?
C63 C64 H64 119.9 . . ?
C63 C64 C65 120.2(3) . . ?
C65 C64 H64 119.9 . . ?
C64 C65 H65 120.2 . . ?
C64 C65 C66 119.6(3) . . ?
C66 C65 H65 120.2 . . ?
C61 C66 H66 119.3 . . ?
C65 C66 C61 121.3(3) . . ?
C65 C66 H66 119.3 . . ?
C68 C67 Si4 121.1(2) . . ?
C72 C67 Si4 121.2(2) . . ?
C72 C67 C68 117.7(3) . . ?
C67 C68 H68 119.6 . . ?
C69 C68 C67 120.7(3) . . ?
C69 C68 H68 119.6 . . ?
C68 C69 H69 119.6 . . ?
C70 C69 C68 120.7(4) . . ?
C70 C69 H69 119.6 . . ?
C69 C70 H70 120.3 . . ?
C69 C70 C71 119.5(3) . . ?
C71 C70 H70 120.3 . . ?
C70 C71 H71 120.1 . . ?
C70 C71 C72 119.7(3) . . ?
C72 C71 H71 120.1 . . ?
C67 C72 C71 121.6(3) . . ?
C67 C72 H72 119.2 . . ?
C71 C72 H72 119.2 . . ?
C74 C73 Si4 120.3(2) . . ?
C74 C73 C78 116.9(3) . . ?
C78 C73 Si4 122.5(2) . . ?
C73 C74 H74 119.3 . . ?
C73 C74 C75 121.4(3) . . ?
C75 C74 H74 119.3 . . ?
C74 C75 H75 119.8 . . ?
C76 C75 C74 120.4(3) . . ?
C76 C75 H75 119.8 . . ?
C75 C76 H76 120.2 . . ?
C75 C76 C77 119.6(3) . . ?
C77 C76 H76 120.2 . . ?
C76 C77 H77 120.1 . . ?
C76 C77 C78 119.9(3) . . ?
C78 C77 H77 120.1 . . ?
C73 C78 C77 121.8(3) . . ?
C73 C78 H78 119.1 . . ?
C77 C78 H78 119.1 . . ?
N1 C79 C80 178.4(4) . . ?
C79 C80 H80A 109.5 . . ?
C79 C80 H80B 109.5 . . ?
C79 C80 H80C 109.5 . . ?
H80A C80 H80B 109.5 . . ?
H80A C80 H80C 109.5 . . ?
H80B C80 H80C 109.5 . . ?
N2 C81 C82 179.1(4) . . ?
C81 C82 H82A 109.5 . . ?
C81 C82 H82B 109.5 . . ?
C81 C82 H82C 109.5 . . ?
H82A C82 H82B 109.5 . . ?
H82A C82 H82C 109.5 . . ?
H82B C82 H82C 109.5 . . ?

loop_
_geom_bond_atom_site_label_1
_geom_bond_atom_site_label_2
_geom_bond_distance
_geom_bond_site_symmetry_2
_geom_bond_publ_flag
Tb1 K1 3.4718(6) . ?
Tb1 O1 2.2170(18) . ?
Tb1 O2 2.1632(18) . ?
Tb1 O3 2.1784(17) . ?
Tb1 O4 2.1731(18) . ?
Tb1 N1 2.626(2) . ?
K1 K1 4.7368(11) 2_566 ?
K1 Si3 3.8451(9) . ?
K1 Si4 3.9378(10) . ?
K1 O1 2.8118(19) . ?
K1 O3 2.8612(19) . ?
K1 O4 2.800(2) . ?
K1 N2 2.930(3) . ?
K1 N2 3.022(3) 2_566 ?
K1 C50 3.336(3) . ?
Si1 O1 1.5948(19) . ?
Si1 C12 1.913(3) . ?
Si1 C13 1.904(3) . ?
Si1 C19 1.897(3) . ?
Si2 O2 1.5959(18) . ?
Si2 C30 1.887(3) . ?
Si2 C31 1.882(3) . ?
Si2 C37 1.881(3) . ?
Si3 O3 1.6016(18) . ?
Si3 C48 1.893(3) . ?
Si3 C49 1.886(3) . ?
Si3 C55 1.877(3) . ?
Si4 O4 1.608(2) . ?
Si4 C61 1.884(3) . ?
Si4 C67 1.878(3) . ?
Si4 C73 1.887(3) . ?
N1 C79 1.139(4) . ?
N2 C81 1.136(5) . ?
C1 C2 1.404(4) . ?
C1 C6 1.406(4) . ?
C1 C7 1.498(4) . ?
C2 H2 0.9500 . ?
C2 C3 1.399(4) . ?
C3 C4 1.396(4) . ?
C3 C25 1.500(4) . ?
C4 H4 0.9500 . ?
C4 C5 1.397(4) . ?
C5 C6 1.389(4) . ?
C5 C43 1.496(4) . ?
C6 H6 0.9500 . ?
C7 C8 1.403(4) . ?
C7 C12 1.420(4) . ?
C8 H8 0.9500 . ?
C8 C9 1.382(4) . ?
C9 H9 0.9500 . ?
C9 C10 1.378(5) . ?
C10 H10 0.9500 . ?
C10 C11 1.394(4) . ?
C11 H11 0.9500 . ?
C11 C12 1.400(4) . ?
C13 C14 1.399(4) . ?
C13 C18 1.401(4) . ?
C14 H14 0.9500 . ?
C14 C15 1.397(4) . ?
C15 H15 0.9500 . ?
C15 C16 1.384(5) . ?
C16 H16 0.9500 . ?
C16 C17 1.379(5) . ?
C17 H17 0.9500 . ?
C17 C18 1.395(4) . ?
C18 H18 0.9500 . ?
C19 C20 1.396(4) . ?
C19 C24 1.394(4) . ?
C20 H20 0.9500 . ?
C20 C21 1.394(5) . ?
C21 H21 0.9500 . ?
C21 C22 1.377(6) . ?
C22 H22 0.9500 . ?
C22 C23 1.380(6) . ?
C23 H23 0.9500 . ?
C23 C24 1.398(4) . ?
C24 H24 0.9500 . ?
C25 C26 1.406(4) . ?
C25 C30 1.409(4) . ?
C26 H26 0.9500 . ?
C26 C27 1.375(4) . ?
C27 H27 0.9500 . ?
C27 C28 1.391(4) . ?
C28 H28 0.9500 . ?
C28 C29 1.389(4) . ?
C29 H29 0.9500 . ?
C29 C30 1.409(4) . ?
C31 C32 1.384(4) . ?
C31 C36 1.394(4) . ?
C32 H32 0.9500 . ?
C32 C33 1.390(5) . ?
C33 H33 0.9500 . ?
C33 C34 1.379(5) . ?
C34 H34 0.9500 . ?
C34 C35 1.371(5) . ?
C35 H35 0.9500 . ?
C35 C36 1.390(4) . ?
C36 H36 0.9500 . ?
C37 C38 1.409(4) . ?
C37 C42 1.394(4) . ?
C38 H38 0.9500 . ?
C38 C39 1.385(5) . ?
C39 H39 0.9500 . ?
C39 C40 1.374(6) . ?
C40 H40 0.9500 . ?
C40 C41 1.387(6) . ?
C41 H41 0.9500 . ?
C41 C42 1.385(5) . ?
C42 H42 0.9500 . ?
C43 C44 1.391(4) . ?
C43 C48 1.410(4) . ?
C44 H44 0.9500 . ?
C44 C45 1.385(4) . ?
C45 H45 0.9500 . ?
C45 C46 1.384(5) . ?
C46 H46 0.9500 . ?
C46 C47 1.385(4) . ?
C47 H47 0.9500 . ?
C47 C48 1.404(4) . ?
C49 C50 1.408(4) . ?
C49 C54 1.393(4) . ?
C50 H50 0.9500 . ?
C50 C51 1.387(4) . ?
C51 H51 0.9500 . ?
C51 C52 1.382(5) . ?
C52 H52 0.9500 . ?
C52 C53 1.378(5) . ?
C53 H53 0.9500 . ?
C53 C54 1.392(4) . ?
C54 H54 0.9500 . ?
C55 C56 1.390(4) . ?
C55 C60 1.391(4) . ?
C56 H56 0.9500 . ?
C56 C57 1.386(4) . ?
C57 H57 0.9500 . ?
C57 C58 1.377(5) . ?
C58 H58 0.9500 . ?
C58 C59 1.376(5) . ?
C59 H59 0.9500 . ?
C59 C60 1.386(5) . ?
C60 H60 0.9500 . ?
C61 C62 1.386(4) . ?
C61 C66 1.401(4) . ?
C62 H62 0.9500 . ?
C62 C63 1.388(4) . ?
C63 H63 0.9500 . ?
C63 C64 1.382(5) . ?
C64 H64 0.9500 . ?
C64 C65 1.388(5) . ?
C65 H65 0.9500 . ?
C65 C66 1.388(4) . ?
C66 H66 0.9500 . ?
C67 C68 1.391(4) . ?
C67 C72 1.384(4) . ?
C68 H68 0.9500 . ?
C68 C69 1.387(5) . ?
C69 H69 0.9500 . ?
C69 C70 1.372(6) . ?
C70 H70 0.9500 . ?
C70 C71 1.380(5) . ?
C71 H71 0.9500 . ?
C71 C72 1.390(5) . ?
C72 H72 0.9500 . ?
C73 C74 1.391(4) . ?
C73 C78 1.392(4) . ?
C74 H74 0.9500 . ?
C74 C75 1.395(4) . ?
C75 H75 0.9500 . ?
C75 C76 1.373(5) . ?
C76 H76 0.9500 . ?
C76 C77 1.376(5) . ?
C77 H77 0.9500 . ?
C77 C78 1.396(5) . ?
C78 H78 0.9500 . ?
C79 C80 1.460(5) . ?
C80 H80A 0.9800 . ?
C80 H80B 0.9800 . ?
C80 H80C 0.9800 . ?
C81 C82 1.452(5) . ?
C82 H82A 0.9800 . ?
C82 H82B 0.9800 . ?
C82 H82C 0.9800 . ?

loop_
_geom_torsion_atom_site_label_1
_geom_torsion_atom_site_label_2
_geom_torsion_atom_site_label_3
_geom_torsion_atom_site_label_4
_geom_torsion
_geom_torsion_site_symmetry_1
_geom_torsion_site_symmetry_2
_geom_torsion_site_symmetry_3
_geom_torsion_site_symmetry_4
_geom_torsion_publ_flag
K1 Si3 O3 Tb1 160.6(4) . . . . ?
K1 Si3 C48 C43 -82.4(2) . . . . ?
K1 Si3 C48 C47 96.2(2) . . . . ?
K1 Si3 C49 C50 -49.7(2) . . . . ?
K1 Si3 C49 C54 123.5(2) . . . . ?
K1 Si3 C55 C56 26.7(3) . . . . ?
K1 Si3 C55 C60 -156.0(2) . . . . ?
K1 Si4 O4 Tb1 147.6(3) . . . . ?
K1 Si4 C61 C62 53.5(2) . . . . ?
K1 Si4 C61 C66 -128.7(2) . . . . ?
K1 Si4 C67 C68 -3.5(3) . . . . ?
K1 Si4 C67 C72 174.7(2) . . . . ?
K1 Si4 C73 C74 78.5(3) . . . . ?
K1 Si4 C73 C78 -107.8(3) . . . . ?
K1 C50 C51 C52 108.1(3) . . . . ?
Si1 C13 C14 C15 -178.2(2) . . . . ?
Si1 C13 C18 C17 177.9(2) . . . . ?
Si1 C19 C20 C21 -176.8(2) . . . . ?
Si1 C19 C24 C23 175.2(2) . . . . ?
Si2 C31 C32 C33 -171.8(3) . . . . ?
Si2 C31 C36 C35 171.3(3) . . . . ?
Si2 C37 C38 C39 -179.9(2) . . . . ?
Si2 C37 C42 C41 179.8(2) . . . . ?
Si3 C49 C50 K1 56.8(2) . . . . ?
Si3 C49 C50 C51 173.1(2) . . . . ?
Si3 C49 C54 C53 -173.0(2) . . . . ?
Si3 C55 C56 C57 175.8(3) . . . . ?
Si3 C55 C60 C59 -176.2(3) . . . . ?
Si4 C61 C62 C63 178.2(2) . . . . ?
Si4 C61 C66 C65 -178.5(2) . . . . ?
Si4 C67 C68 C69 176.0(4) . . . . ?
Si4 C67 C72 C71 -177.3(2) . . . . ?
Si4 C73 C74 C75 175.4(3) . . . . ?
Si4 C73 C78 C77 -174.9(4) . . . . ?
O1 Si1 C19 C20 -174.8(2) . . . . ?
O1 Si1 C19 C24 8.9(3) . . . . ?
O2 Si2 C30 C25 -29.6(3) . . . . ?
O2 Si2 C30 C29 146.8(2) . . . . ?
O2 Si2 C31 C32 -22.5(3) . . . . ?
O2 Si2 C31 C36 165.8(2) . . . . ?
O2 Si2 C37 C38 138.6(2) . . . . ?
O2 Si2 C37 C42 -40.6(2) . . . . ?
O3 Si3 C48 C43 -38.5(3) . . . . ?
O3 Si3 C48 C47 140.1(2) . . . . ?
O3 Si3 C49 C50 -70.7(2) . . . . ?
O3 Si3 C49 C54 102.5(2) . . . . ?
O3 Si3 C55 C56 -8.8(3) . . . . ?
O3 Si3 C55 C60 168.4(3) . . . . ?
O4 Si4 C61 C62 33.7(3) . . . . ?
O4 Si4 C61 C66 -148.5(2) . . . . ?
O4 Si4 C67 C68 33.6(3) . . . . ?
O4 Si4 C67 C72 -148.2(2) . . . . ?
O4 Si4 C73 C74 52.6(3) . . . . ?
O4 Si4 C73 C78 -133.6(3) . . . . ?
C1 C2 C3 C4 0.7(4) . . . . ?
C1 C2 C3 C25 -176.6(2) . . . . ?
C1 C7 C8 C9 -176.1(3) . . . . ?
C1 C7 C12 Si1 -2.6(4) . . . . ?
C1 C7 C12 C11 176.8(3) . . . . ?
C2 C1 C6 C5 -2.1(4) . . . . ?
C2 C1 C7 C8 -44.5(4) . . . . ?
C2 C1 C7 C12 138.3(3) . . . . ?
C2 C3 C4 C5 0.5(4) . . . . ?
C2 C3 C25 C26 131.8(3) . . . . ?
C2 C3 C25 C30 -49.7(4) . . . . ?
C3 C4 C5 C6 -2.4(4) . . . . ?
C3 C4 C5 C43 179.4(2) . . . . ?
C3 C25 C26 C27 -179.4(3) . . . . ?
C3 C25 C30 Si2 -3.4(4) . . . . ?
C3 C25 C30 C29 -179.9(2) . . . . ?
C4 C3 C25 C26 -45.4(3) . . . . ?
C4 C3 C25 C30 133.0(3) . . . . ?
C4 C5 C6 C1 3.2(4) . . . . ?
C4 C5 C43 C44 115.6(3) . . . . ?
C4 C5 C43 C48 -62.2(3) . . . . ?
C5 C43 C44 C45 -175.3(3) . . . . ?
C5 C43 C48 Si3 -5.7(4) . . . . ?
C5 C43 C48 C47 175.7(3) . . . . ?
C6 C1 C2 C3 0.1(4) . . . . ?
C6 C1 C7 C8 129.5(3) . . . . ?
C6 C1 C7 C12 -47.7(4) . . . . ?
C6 C5 C43 C44 -62.5(3) . . . . ?
C6 C5 C43 C48 119.7(3) . . . . ?
C7 C1 C2 C3 174.2(2) . . . . ?
C7 C1 C6 C5 -176.3(2) . . . . ?
C7 C8 C9 C10 -0.9(5) . . . . ?
C8 C7 C12 Si1 -179.6(2) . . . . ?
C8 C7 C12 C11 -0.2(4) . . . . ?
C8 C9 C10 C11 -0.3(5) . . . . ?
C9 C10 C11 C12 1.3(5) . . . . ?
C10 C11 C12 Si1 178.4(3) . . . . ?
C10 C11 C12 C7 -1.0(5) . . . . ?
C12 Si1 O1 Tb1 -19.6(2) . . . . ?
C12 Si1 O1 K1 -176.86(13) . . . . ?
C12 Si1 C19 C20 61.5(3) . . . . ?
C12 Si1 C19 C24 -114.8(2) . . . . ?
C12 C7 C8 C9 1.2(4) . . . . ?
C13 Si1 O1 Tb1 101.86(16) . . . . ?
C13 Si1 O1 K1 -55.43(16) . . . . ?
C13 Si1 C19 C20 -56.6(3) . . . . ?
C13 Si1 C19 C24 127.1(2) . . . . ?
C13 C14 C15 C16 -0.3(4) . . . . ?
C14 C13 C18 C17 -2.0(4) . . . . ?
C14 C15 C16 C17 -1.0(4) . . . . ?
C15 C16 C17 C18 0.7(4) . . . . ?
C16 C17 C18 C13 0.9(4) . . . . ?
C18 C13 C14 C15 1.7(4) . . . . ?
C19 Si1 O1 Tb1 -138.97(15) . . . . ?
C19 Si1 O1 K1 63.74(16) . . . . ?
C19 C20 C21 C22 2.0(5) . . . . ?
C20 C19 C24 C23 -1.3(4) . . . . ?
C20 C21 C22 C23 -1.9(5) . . . . ?
C21 C22 C23 C24 0.1(5) . . . . ?
C22 C23 C24 C19 1.5(5) . . . . ?
C24 C19 C20 C21 -0.4(4) . . . . ?
C25 C3 C4 C5 177.8(2) . . . . ?
C25 C26 C27 C28 -1.0(5) . . . . ?
C26 C25 C30 Si2 175.1(2) . . . . ?
C26 C25 C30 C29 -1.4(4) . . . . ?
C26 C27 C28 C29 -0.7(5) . . . . ?
C27 C28 C29 C30 1.3(5) . . . . ?
C28 C29 C30 Si2 -177.0(2) . . . . ?
C28 C29 C30 C25 -0.2(4) . . . . ?
C30 Si2 O2 Tb1 53.3(4) . . . . ?
C30 Si2 C31 C32 -148.2(3) . . . . ?
C30 Si2 C31 C36 40.0(3) . . . . ?
C30 Si2 C37 C38 -98.9(2) . . . . ?
C30 Si2 C37 C42 81.9(2) . . . . ?
C30 C25 C26 C27 2.1(4) . . . . ?
C31 Si2 O2 Tb1 -70.1(4) . . . . ?
C31 Si2 C30 C25 97.1(2) . . . . ?
C31 Si2 C30 C29 -86.4(2) . . . . ?
C31 Si2 C37 C38 15.6(3) . . . . ?
C31 Si2 C37 C42 -163.6(2) . . . . ?
C31 C32 C33 C34 0.6(6) . . . . ?
C32 C31 C36 C35 -0.8(5) . . . . ?
C32 C33 C34 C35 -0.7(6) . . . . ?
C33 C34 C35 C36 0.1(6) . . . . ?
C34 C35 C36 C31 0.7(6) . . . . ?
C36 C31 C32 C33 0.2(5) . . . . ?
C37 Si2 O2 Tb1 172.6(4) . . . . ?
C37 Si2 C30 C25 -150.6(2) . . . . ?
C37 Si2 C30 C29 25.8(2) . . . . ?
C37 Si2 C31 C32 97.8(3) . . . . ?
C37 Si2 C31 C36 -73.9(3) . . . . ?
C37 C38 C39 C40 0.0(5) . . . . ?
C38 C37 C42 C41 0.6(4) . . . . ?
C38 C39 C40 C41 0.9(5) . . . . ?
C39 C40 C41 C42 -0.9(5) . . . . ?
C40 C41 C42 C37 0.2(5) . . . . ?
C42 C37 C38 C39 -0.7(4) . . . . ?
C43 C5 C6 C1 -178.6(2) . . . . ?
C43 C44 C45 C46 -0.9(5) . . . . ?
C44 C43 C48 Si3 176.5(2) . . . . ?
C44 C43 C48 C47 -2.0(4) . . . . ?
C44 C45 C46 C47 -1.0(5) . . . . ?
C45 C46 C47 C48 1.5(5) . . . . ?
C46 C47 C48 Si3 -178.6(3) . . . . ?
C46 C47 C48 C43 0.1(4) . . . . ?
C48 Si3 O3 Tb1 72.4(3) . . . . ?
C48 Si3 O3 K1 -88.21(12) . . . . ?
C48 Si3 C49 C50 51.3(3) . . . . ?
C48 Si3 C49 C54 -135.5(2) . . . . ?
C48 Si3 C55 C56 -133.7(2) . . . . ?
C48 Si3 C55 C60 43.6(3) . . . . ?
C48 C43 C44 C45 2.5(4) . . . . ?
C49 Si3 O3 Tb1 -168.8(3) . . . . ?
C49 Si3 O3 K1 30.66(14) . . . . ?
C49 Si3 C48 C43 -157.7(2) . . . . ?
C49 Si3 C48 C47 20.9(3) . . . . ?
C49 Si3 C55 C56 110.0(2) . . . . ?
C49 Si3 C55 C60 -72.7(3) . . . . ?
C49 C50 C51 C52 0.0(5) . . . . ?
C50 C49 C54 C53 0.6(4) . . . . ?
C50 C51 C52 C53 0.3(5) . . . . ?
C51 C52 C53 C54 -0.2(5) . . . . ?
C52 C53 C54 C49 -0.3(5) . . . . ?
C54 C49 C50 K1 -116.7(2) . . . . ?
C54 C49 C50 C51 -0.4(4) . . . . ?
C55 Si3 O3 Tb1 -50.1(3) . . . . ?
C55 Si3 O3 K1 149.30(10) . . . . ?
C55 Si3 C48 C43 85.8(2) . . . . ?
C55 Si3 C48 C47 -95.6(2) . . . . ?
C55 Si3 C49 C50 168.2(2) . . . . ?
C55 Si3 C49 C54 -18.6(3) . . . . ?
C55 C56 C57 C58 0.9(5) . . . . ?
C56 C55 C60 C59 1.2(5) . . . . ?
C56 C57 C58 C59 0.3(6) . . . . ?
C57 C58 C59 C60 -0.7(6) . . . . ?
C58 C59 C60 C55 -0.1(7) . . . . ?
C60 C55 C56 C57 -1.6(5) . . . . ?
C61 Si4 O4 Tb1 -177.85(18) . . . . ?
C61 Si4 O4 K1 34.55(15) . . . . ?
C61 Si4 C67 C68 -86.5(3) . . . . ?
C61 Si4 C67 C72 91.6(2) . . . . ?
C61 Si4 C73 C74 174.3(2) . . . . ?
C61 Si4 C73 C78 -12.0(4) . . . . ?
C61 C62 C63 C64 0.3(5) . . . . ?
C62 C61 C66 C65 -0.7(4) . . . . ?
C62 C63 C64 C65 -0.6(5) . . . . ?
C63 C64 C65 C66 0.3(5) . . . . ?
C64 C65 C66 C61 0.4(5) . . . . ?
C66 C61 C62 C63 0.4(4) . . . . ?
C67 Si4 O4 Tb1 63.2(2) . . . . ?
C67 Si4 O4 K1 -84.39(14) . . . . ?
C67 Si4 C61 C62 155.4(2) . . . . ?
C67 Si4 C61 C66 -26.8(3) . . . . ?
C67 Si4 C73 C74 -71.3(3) . . . . ?
C67 Si4 C73 C78 102.4(3) . . . . ?
C67 C68 C69 C70 2.4(7) . . . . ?
C68 C67 C72 C71 0.9(5) . . . . ?
C68 C69 C70 C71 -1.1(7) . . . . ?
C69 C70 C71 C72 -0.2(6) . . . . ?
C70 C71 C72 C67 0.3(5) . . . . ?
C72 C67 C68 C69 -2.2(6) . . . . ?
C73 Si4 O4 Tb1 -57.5(2) . . . . ?
C73 Si4 O4 K1 154.95(12) . . . . ?
C73 Si4 C61 C62 -91.2(2) . . . . ?
C73 Si4 C61 C66 86.6(2) . . . . ?
C73 Si4 C67 C68 159.3(3) . . . . ?
C73 Si4 C67 C72 -22.6(3) . . . . ?
C73 C74 C75 C76 -0.5(5) . . . . ?
C74 C73 C78 C77 -0.9(6) . . . . ?
C74 C75 C76 C77 -0.8(6) . . . . ?
C75 C76 C77 C78 1.2(7) . . . . ?
C76 C77 C78 C73 -0.3(8) . . . . ?
C78 C73 C74 C75 1.3(5) . . . . ?

loop_
_exptl_oxdiff_crystal_face_indexfrac_h
_exptl_oxdiff_crystal_face_indexfrac_k
_exptl_oxdiff_crystal_face_indexfrac_l
_exptl_oxdiff_crystal_face_x
_exptl_oxdiff_crystal_face_y
_exptl_oxdiff_crystal_face_z
-1.9997 0.0003 1.0005 0.1131 -0.1781 -0.2088
-0.9997 0.0004 -0.9996 0.1072 -0.0566 0.0137
-7.0782 -1.2423 -10.9425 0.7922 -0.3771 0.4798
0.3597 -4.1556 -9.0577 -0.0461 0.0226 0.9987
-0.0005 -2.0005 0.9989 -0.1905 -0.1188 0.0474
-0.0004 -1.0005 1.9993 -0.1459 -0.0919 -0.0944
-0.0001 -0.0001 0.9999 -0.0338 -0.0217 -0.0787
0.0001 1.0001 1.0004 0.0446 0.0269 -0.1418
0.0004 1.0005 -1.9993 0.1459 0.0919 0.0944
2.0000 1.9998 1.0003 -0.0240 0.2319 -0.0748
8.1653 6.0889 -1.3640 -0.0764 0.9641 0.2544
2.4903 -1.2386 12.1075 -0.6890 -0.1276 -0.7134
0.9993 -2.0007 0.9986 -0.2639 -0.0406 0.1125
2.4473 -7.1516 -1.1516 -0.7013 -0.1307 0.7007
-0.5256 8.7217 -3.0372 0.8248 0.4481 -0.3449
-0.4266 2.1649 -11.4994 0.5895 0.3209 0.7413
7.3594 4.8517 10.1887 -0.5045 0.5907 -0.6298
-2.0000 -1.9998 -1.0003 0.0240 -0.2319 0.0748
-1.0000 -0.0000 2.0001 0.0059 -0.1216 -0.2225

loop_
_smtbx_masks_void_nr
_smtbx_masks_void_average_x
_smtbx_masks_void_average_y
_smtbx_masks_void_average_z
_smtbx_masks_void_volume
_smtbx_masks_void_count_electrons
_smtbx_masks_void_content
1 0.000 0.000 0.500 213.4 39.5 '1 Et2O'
